data_4038196
loop_
_publ_author_name
'Rahman, Md Mahbubur'
'Liu, Chengwei'
'Bisz, Elwira'
'Dziuk, B\/la\.zej'
'Lalancette, Roger A.'
'Wang, Qi'
'Chen, Hao'
'Szostak, Roman'
'Szostak, Michal'

_publ_section_title
;
 N-Acyl-Glutarimides: Effect of Glutarimide Ring on the Structures of
 Fully Perpendicular Twisted Amides and N-C Bond Cross-Coupling.
;
_journal_name_full 'The Journal of organic chemistry'
_journal_paper_doi 10.1021/acs.joc.0c00227
_journal_year 2020
_chemical_formula_sum 'C14 H15 N O3'
_chemical_formula_weight 245.27
_space_group_crystal_system monoclinic
_space_group_IT_number 15
_space_group_name_Hall '-C 2yc'
_space_group_name_H-M_alt 'C 1 2/c 1'
_atom_sites_solution_hydrogens geom
_audit_creation_method SHELXL-2014/7
_cell_angle_alpha 90
_cell_angle_beta 98.249(7)
_cell_angle_gamma 90
_cell_formula_units_Z 8
_cell_length_a 29.674(2)
_cell_length_b 8.4545(5)
_cell_length_c 10.8501(7)
_cell_measurement_reflns_used 8836
_cell_measurement_temperature 293(2)
_cell_measurement_theta_max 26.000
_cell_measurement_theta_min 3.084
_cell_volume 2693.9(3)
_computing_cell_refinement 'CrysAlisCCD (Oxford Diffraction Ltd., 2008)'
_computing_data_collection 'CrysAlisCCD (Oxford Diffraction Ltd., 2008)'
_computing_data_reduction 'CrysAlisCCD (Oxford Diffraction Ltd., 2008)'
_computing_molecular_graphics 'SHELXTL (Sheldrick, 2008)'
_computing_publication_material 'SHELXL-2014/7 (Sheldrick, 2014)'
_computing_structure_refinement 'SHELXL-2014/7 (Sheldrick, 2014)'
_computing_structure_solution 'SHELXS-2014/7 (Sheldrick, 2014)'
_diffrn_ambient_temperature 293(2)
_diffrn_detector_area_resol_mean '1024 x 1024 with blocks 2 x 2'
_diffrn_measured_fraction_theta_full 0.999
_diffrn_measured_fraction_theta_max 0.999
_diffrn_measurement_device_type Xcalibur
_diffrn_measurement_method \w--scan
_diffrn_radiation_type MoK\a
_diffrn_radiation_wavelength 0.71073
_diffrn_reflns_av_R_equivalents 0.0415
_diffrn_reflns_av_unetI/netI 0.0551
_diffrn_reflns_Laue_measured_fraction_full 0.999
_diffrn_reflns_Laue_measured_fraction_max 0.999
_diffrn_reflns_limit_h_max 36
_diffrn_reflns_limit_h_min -36
_diffrn_reflns_limit_k_max 10
_diffrn_reflns_limit_k_min -10
_diffrn_reflns_limit_l_max 13
_diffrn_reflns_limit_l_min -8
_diffrn_reflns_number 8836
_diffrn_reflns_point_group_measured_fraction_full 0.999
_diffrn_reflns_point_group_measured_fraction_max 0.999
_diffrn_reflns_theta_full 25.242
_diffrn_reflns_theta_max 26.000
_diffrn_reflns_theta_min 3.084
_diffrn_source 'fine-focus sealed tube'
_exptl_absorpt_coefficient_mu 0.085
_exptl_absorpt_correction_T_max 1.00000
_exptl_absorpt_correction_T_min 0.94260
_exptl_absorpt_correction_type multi-scan
_exptl_crystal_colour colourless
_exptl_crystal_density_diffrn 1.209
_exptl_crystal_density_method 'not measured'
_exptl_crystal_description plate
_exptl_crystal_F_000 1040
_exptl_crystal_size_max 0.5
_exptl_crystal_size_mid 0.3
_exptl_crystal_size_min 0.1
_refine_diff_density_max 0.561
_refine_diff_density_min -0.385
_refine_diff_density_rms 0.042
_refine_ls_extinction_method none
_refine_ls_goodness_of_fit_ref 1.034
_refine_ls_hydrogen_treatment constr
_refine_ls_matrix_type full
_refine_ls_number_parameters 165
_refine_ls_number_reflns 2642
_refine_ls_number_restraints 0
_refine_ls_restrained_S_all 1.034
_refine_ls_R_factor_all 0.1552
_refine_ls_R_factor_gt 0.0723
_refine_ls_shift/su_max 0.000
_refine_ls_shift/su_mean 0.000
_refine_ls_structure_factor_coef Fsqd
_refine_ls_weighting_details 'w=1/[\s^2^(Fo^2^)+(0.1238P)^2^+0.4798P] where P=(Fo^2^+2Fc^2^)/3'
_refine_ls_weighting_scheme calc
_refine_ls_wR_factor_gt 0.2038
_refine_ls_wR_factor_ref 0.2456
_reflns_Friedel_coverage 0.000
_reflns_number_gt 1215
_reflns_number_total 2642
_reflns_threshold_expression 'I > 2\s(I)'
_cod_data_source_file jo0c00227_si_002.cif
_cod_data_source_block BD363_a
_cod_original_sg_symbol_H-M 'C 2/c'
_cod_database_code 4038196
_shelx_shelxl_version_number 2014/7
_shelx_space_group_comment
;
The symmetry employed for this shelxl refinement is uniquely defined
by the following loop, which should always be used as a source of
symmetry information in preference to the above space-group names.
They are only intended as comments.
;
_exptl_absorpt_special_details
;
CrysAlis RED, Oxford Diffraction Ltd.,
Version 1.171.33.57 (release 26-01-2010 CrysAlis171 .NET)
(compiled Jan 26 2010,14:36:55)
Empirical absorption correction using spherical harmonics,
 implemented in SCALE3 ABSPACK scaling algorithm.
;

loop_
_space_group_symop_operation_xyz
'x, y, z'
'-x, y, -z+1/2'
'x+1/2, y+1/2, z'
'-x+1/2, y+1/2, -z+1/2'
'-x, -y, -z'
'x, -y, z-1/2'
'-x+1/2, -y+1/2, -z'
'x+1/2, -y+1/2, z-1/2'

loop_
_atom_site_label
_atom_site_type_symbol
_atom_site_fract_x
_atom_site_fract_y
_atom_site_fract_z
_atom_site_U_iso_or_equiv
_atom_site_adp_type
_atom_site_occupancy
_atom_site_site_symmetry_order
_atom_site_calc_flag
_atom_site_refinement_flags_posn
_atom_site_refinement_flags_adp
_atom_site_refinement_flags_occupancy
_atom_site_disorder_assembly
_atom_site_disorder_group
N1 N 0.62247(10) 0.4939(3) 0.5422(2) 0.0626(8) Uani 1 1 d . . . . .
O1 O 0.56109(10) 0.6439(4) 0.5387(5) 0.1557(18) Uani 1 1 d . . . . .
C1 C 0.57823(14) 0.5164(5) 0.5630(4) 0.0862(13) Uani 1 1 d . . . . .
O2 O 0.68545(10) 0.3492(3) 0.5375(3) 0.0931(10) Uani 1 1 d . . . . .
C2 C 0.55549(13) 0.3797(5) 0.6134(4) 0.0818(12) Uani 1 1 d . . . . .
H2A H 0.5228 0.3899 0.5900 0.098 Uiso 1 1 calc R U . . .
H2B H 0.5618 0.3820 0.7036 0.098 Uiso 1 1 calc R U . . .
C3 C 0.57057(12) 0.2221(4) 0.5678(3) 0.0695(10) Uani 1 1 d . . . . .
O3 O 0.64259(14) 0.6232(4) 0.3714(3) 0.1415(16) Uani 1 1 d . . . . .
C4 C 0.62217(12) 0.2153(4) 0.6006(3) 0.0679(10) Uani 1 1 d . . . . .
H4A H 0.6298 0.2070 0.6903 0.081 Uiso 1 1 calc R U . . .
H4B H 0.6331 0.1204 0.5644 0.081 Uiso 1 1 calc R U . . .
C5 C 0.64617(13) 0.3531(4) 0.5576(3) 0.0611(9) Uani 1 1 d . . . . .
C6 C 0.55623(18) 0.2076(6) 0.4267(4) 0.1145(17) Uani 1 1 d . . . . .
H6A H 0.5700 0.2913 0.3852 0.172 Uiso 1 1 calc R U . . .
H6B H 0.5237 0.2152 0.4079 0.172 Uiso 1 1 calc R U . . .
H6C H 0.5660 0.1073 0.3986 0.172 Uiso 1 1 calc R U . . .
C7 C 0.5494(2) 0.0875(6) 0.6355(5) 0.1215(18) Uani 1 1 d . . . . .
H7A H 0.5168 0.0918 0.6158 0.182 Uiso 1 1 calc R U . . .
H7B H 0.5580 0.0990 0.7238 0.182 Uiso 1 1 calc R U . . .
H7C H 0.5601 -0.0123 0.6092 0.182 Uiso 1 1 calc R U . . .
C9 C 0.67248(10) 0.7326(4) 0.5685(3) 0.0553(9) Uani 1 1 d . . . . .
C8 C 0.64609(14) 0.6218(5) 0.4846(4) 0.0814(12) Uani 1 1 d . . . . .
C11 C 0.70353(14) 0.8230(4) 0.7706(3) 0.0708(10) Uani 1 1 d . . . . .
H11 H 0.7056 0.8156 0.8568 0.085 Uiso 1 1 calc R U . . .
C12 C 0.72860(13) 0.9337(4) 0.7186(4) 0.0705(11) Uani 1 1 d . . . . .
H12 H 0.7477 1.0014 0.7697 0.085 Uiso 1 1 calc R U . . .
C13 C 0.72585(13) 0.9458(4) 0.5920(4) 0.0726(11) Uani 1 1 d . . . . .
H13 H 0.7429 1.0215 0.5571 0.087 Uiso 1 1 calc R U . . .
C14 C 0.69777(13) 0.8459(4) 0.5167(3) 0.0698(10) Uani 1 1 d . . . . .
H14 H 0.6957 0.8541 0.4306 0.084 Uiso 1 1 calc R U . . .
C10 C 0.67544(12) 0.7233(4) 0.6965(3) 0.0585(9) Uani 1 1 d . . . . .
H10 H 0.6582 0.6488 0.7322 0.070 Uiso 1 1 calc R U . . .

loop_
_atom_site_aniso_label
_atom_site_aniso_U_11
_atom_site_aniso_U_22
_atom_site_aniso_U_33
_atom_site_aniso_U_23
_atom_site_aniso_U_13
_atom_site_aniso_U_12
N1 0.0555(18) 0.0560(18) 0.0715(19) 0.0087(14) -0.0078(14) -0.0134(15)
O1 0.075(2) 0.077(2) 0.299(6) 0.007(3) -0.027(3) 0.0145(18)
C1 0.059(3) 0.058(3) 0.132(4) -0.005(2) -0.019(2) 0.004(2)
O2 0.0713(19) 0.098(2) 0.116(2) -0.0248(17) 0.0336(17) -0.0109(15)
C2 0.052(2) 0.092(3) 0.103(3) -0.007(2) 0.012(2) -0.007(2)
C3 0.067(2) 0.066(2) 0.075(2) -0.009(2) 0.0082(19) -0.0239(19)
O3 0.202(4) 0.138(3) 0.070(2) 0.0233(19) -0.029(2) -0.077(3)
C4 0.072(2) 0.057(2) 0.075(2) -0.0076(18) 0.0119(19) -0.0030(19)
C5 0.057(2) 0.068(2) 0.059(2) -0.0140(18) 0.0079(17) -0.009(2)
C6 0.124(4) 0.128(4) 0.085(3) -0.025(3) -0.007(3) -0.053(3)
C7 0.132(4) 0.106(4) 0.130(4) 0.002(3) 0.030(3) -0.058(3)
C9 0.0534(19) 0.0492(19) 0.060(2) 0.0115(16) -0.0029(16) -0.0064(16)
C8 0.092(3) 0.082(3) 0.061(3) 0.020(2) -0.018(2) -0.025(2)
C11 0.089(3) 0.062(2) 0.061(2) -0.0067(19) 0.0090(19) -0.013(2)
C12 0.069(2) 0.060(2) 0.080(3) -0.0093(19) 0.002(2) -0.013(2)
C13 0.069(2) 0.059(2) 0.092(3) 0.004(2) 0.019(2) -0.0130(19)
C14 0.081(2) 0.066(2) 0.062(2) 0.0129(18) 0.0068(19) -0.012(2)
C10 0.068(2) 0.051(2) 0.057(2) 0.0091(16) 0.0100(17) -0.0104(17)

loop_
_atom_type_symbol
_atom_type_description
_atom_type_scat_dispersion_real
_atom_type_scat_dispersion_imag
_atom_type_scat_source
C C 0.0033 0.0016 'International Tables Vol C Tables 4.2.6.8 and 6.1.1.4'
H H 0.0000 0.0000 'International Tables Vol C Tables 4.2.6.8 and 6.1.1.4'
O O 0.0106 0.0060 'International Tables Vol C Tables 4.2.6.8 and 6.1.1.4'
N N 0.0061 0.0033 'International Tables Vol C Tables 4.2.6.8 and 6.1.1.4'

loop_
_geom_angle_atom_site_label_1
_geom_angle_atom_site_label_2
_geom_angle_atom_site_label_3
_geom_angle
_geom_angle_site_symmetry_1
_geom_angle_site_symmetry_3
_geom_angle_publ_flag
C1 N1 C5 125.5(3) . . ?
C1 N1 C8 119.4(3) . . ?
C5 N1 C8 114.7(3) . . ?
O1 C1 N1 118.0(4) . . ?
O1 C1 C2 125.3(4) . . ?
N1 C1 C2 116.6(3) . . ?
C1 C2 C3 113.3(3) . . ?
C1 C2 H2A 108.9 . . ?
C3 C2 H2A 108.9 . . ?
C1 C2 H2B 108.9 . . ?
C3 C2 H2B 108.9 . . ?
H2A C2 H2B 107.7 . . ?
C2 C3 C4 107.0(3) . . ?
C2 C3 C6 110.1(4) . . ?
C4 C3 C6 110.8(3) . . ?
C2 C3 C7 109.6(3) . . ?
C4 C3 C7 109.1(4) . . ?
C6 C3 C7 110.1(3) . . ?
C5 C4 C3 114.3(3) . . ?
C5 C4 H4A 108.7 . . ?
C3 C4 H4A 108.7 . . ?
C5 C4 H4B 108.7 . . ?
C3 C4 H4B 108.7 . . ?
H4A C4 H4B 107.6 . . ?
O2 C5 N1 119.1(3) . . ?
O2 C5 C4 123.6(4) . . ?
N1 C5 C4 117.3(3) . . ?
C3 C6 H6A 109.5 . . ?
C3 C6 H6B 109.5 . . ?
H6A C6 H6B 109.5 . . ?
C3 C6 H6C 109.5 . . ?
H6A C6 H6C 109.5 . . ?
H6B C6 H6C 109.5 . . ?
C3 C7 H7A 109.5 . . ?
C3 C7 H7B 109.5 . . ?
H7A C7 H7B 109.5 . . ?
C3 C7 H7C 109.5 . . ?
H7A C7 H7C 109.5 . . ?
H7B C7 H7C 109.5 . . ?
C10 C9 C14 119.2(3) . . ?
C10 C9 C8 122.9(3) . . ?
C14 C9 C8 117.8(3) . . ?
O3 C8 C9 125.8(3) . . ?
O3 C8 N1 117.2(3) . . ?
C9 C8 N1 116.9(3) . . ?
C10 C11 C12 120.1(3) . . ?
C10 C11 H11 119.9 . . ?
C12 C11 H11 119.9 . . ?
C11 C12 C13 120.5(3) . . ?
C11 C12 H12 119.7 . . ?
C13 C12 H12 119.7 . . ?
C12 C13 C14 119.7(3) . . ?
C12 C13 H13 120.2 . . ?
C14 C13 H13 120.2 . . ?
C13 C14 C9 120.2(3) . . ?
C13 C14 H14 119.9 . . ?
C9 C14 H14 119.9 . . ?
C11 C10 C9 120.2(3) . . ?
C11 C10 H10 119.9 . . ?
C9 C10 H10 119.9 . . ?

loop_
_geom_bond_atom_site_label_1
_geom_bond_atom_site_label_2
_geom_bond_distance
_geom_bond_site_symmetry_2
_geom_bond_publ_flag
N1 C1 1.377(5) . ?
N1 C5 1.380(4) . ?
N1 C8 1.475(4) . ?
O1 C1 1.205(4) . ?
C1 C2 1.482(6) . ?
O2 C5 1.217(4) . ?
C2 C3 1.511(5) . ?
C2 H2A 0.9700 . ?
C2 H2B 0.9700 . ?
C3 C4 1.522(5) . ?
C3 C6 1.535(5) . ?
C3 C7 1.536(5) . ?
O3 C8 1.218(5) . ?
C4 C5 1.475(5) . ?
C4 H4A 0.9700 . ?
C4 H4B 0.9700 . ?
C6 H6A 0.9600 . ?
C6 H6B 0.9600 . ?
C6 H6C 0.9600 . ?
C7 H7A 0.9600 . ?
C7 H7B 0.9600 . ?
C7 H7C 0.9600 . ?
C9 C10 1.380(4) . ?
C9 C14 1.384(4) . ?
C9 C8 1.455(5) . ?
C11 C10 1.364(5) . ?
C11 C12 1.367(5) . ?
C11 H11 0.9300 . ?
C12 C13 1.369(5) . ?
C12 H12 0.9300 . ?
C13 C14 1.371(5) . ?
C13 H13 0.9300 . ?
C14 H14 0.9300 . ?
C10 H10 0.9300 . ?

loop_
_geom_torsion_atom_site_label_1
_geom_torsion_atom_site_label_2
_geom_torsion_atom_site_label_3
_geom_torsion_atom_site_label_4
_geom_torsion
_geom_torsion_site_symmetry_1
_geom_torsion_site_symmetry_2
_geom_torsion_site_symmetry_3
_geom_torsion_site_symmetry_4
_geom_torsion_publ_flag
C5 N1 C1 O1 -175.8(4) . . . . ?
C8 N1 C1 O1 -3.6(6) . . . . ?
C5 N1 C1 C2 4.0(6) . . . . ?
C8 N1 C1 C2 176.1(3) . . . . ?
O1 C1 C2 C3 146.4(5) . . . . ?
N1 C1 C2 C3 -33.3(5) . . . . ?
C1 C2 C3 C4 55.7(4) . . . . ?
C1 C2 C3 C6 -64.9(4) . . . . ?
C1 C2 C3 C7 173.8(4) . . . . ?
C2 C3 C4 C5 -52.3(4) . . . . ?
C6 C3 C4 C5 67.8(4) . . . . ?
C7 C3 C4 C5 -170.8(3) . . . . ?
C1 N1 C5 O2 -179.1(3) . . . . ?
C8 N1 C5 O2 8.4(5) . . . . ?
C1 N1 C5 C4 -0.4(5) . . . . ?
C8 N1 C5 C4 -172.8(3) . . . . ?
C3 C4 C5 O2 -155.1(3) . . . . ?
C3 C4 C5 N1 26.2(4) . . . . ?
C10 C9 C8 O3 -179.3(4) . . . . ?
C14 C9 C8 O3 -3.3(6) . . . . ?
C10 C9 C8 N1 -0.9(5) . . . . ?
C14 C9 C8 N1 175.0(3) . . . . ?
C1 N1 C8 O3 -89.5(5) . . . . ?
C5 N1 C8 O3 83.4(5) . . . . ?
C1 N1 C8 C9 92.0(4) . . . . ?
C5 N1 C8 C9 -95.1(4) . . . . ?
C10 C11 C12 C13 0.0(6) . . . . ?
C11 C12 C13 C14 -0.1(6) . . . . ?
C12 C13 C14 C9 -0.3(5) . . . . ?
C10 C9 C14 C13 0.9(5) . . . . ?
C8 C9 C14 C13 -175.2(4) . . . . ?
C12 C11 C10 C9 0.6(6) . . . . ?
C14 C9 C10 C11 -1.0(5) . . . . ?
C8 C9 C10 C11 174.9(4) . . . . ?
